data_4030340
loop_
_publ_author_name
'Roesky, H. W.'
'Hesse, D.'
'Noltemeyer, M.'

_publ_section_title
;
 Synthesis and crystal structure of Re2O7.2CH3CN
;
_journal_name_full 'European Journal of Solid State and Inorganic Chemistry'
_journal_page_first 809
_journal_page_last 814
_journal_volume 28
_journal_year 1991
_chemical_formula_sum 'C4 H6 N2 O7 Re2'
_chemical_formula_weight 566.5
_space_group_IT_number 11
_symmetry_cell_setting monoclinic
_symmetry_Int_Tables_number 11
_symmetry_space_group_name_Hall '-P 2yb'
_symmetry_space_group_name_H-M 'P 1 21/m 1'
_cell_angle_alpha 90
_cell_angle_beta 94.50(2)
_cell_angle_gamma 90
_cell_formula_units_Z 2
_cell_length_a 5.4190(10)
_cell_length_b 11.729(4)
_cell_length_c 8.373(2)
_cell_volume 530.5(2)
_diffrn_ambient_temperature 293
_diffrn_radiation_probe x-ray
_diffrn_radiation_type MoK\a
_diffrn_radiation_wavelength 0.71069
_exptl_absorpt_coefficient_mu 23.129
_exptl_crystal_density_diffrn 3.546
_exptl_crystal_F_000 500
_refine_ls_number_reflns 722
_refine_ls_R_factor_gt 0.081
_refine_ls_wR_factor_gt 0.096
_cod_data_source_file EJSSIC-1991-28-809-814.cif
_cod_data_source_block Re2O7-2CH3CN
_cod_original_sg_symbol_H-M 'P 21/m'
_cod_database_code 4030340

loop_
_symmetry_equiv_pos_site_id
_symmetry_equiv_pos_as_xyz
1 x,y,z
2 -x,1/2+y,-z
3 -x,-y,-z
4 x,1/2-y,z

loop_
_atom_site_label
_atom_site_type_symbol
_atom_site_thermal_displace_type
_atom_site_fract_x
_atom_site_fract_y
_atom_site_fract_z
_atom_site_occupancy
_atom_site_U_iso_or_equiv
Re1 Re Uiso 0.5002(2) 0.25000 0.4831(2) 1.000 0.0200(10)
Re2 Re Uiso 0.4893(2) 0.25000 0.03570(10) 1.000 0.0160(10)
O1 O Uiso 0.407(3) 0.25000 0.278(2) 1.000 0.031(6)
O2 O Uiso 0.396(2) 0.3674(10) 0.5705(15) 1.000 0.039(4)
O3 O Uiso 0.812(3) 0.25000 0.506(2) 1.000 0.038(6)
O4 O Uiso 0.299(2) 0.3641(10) -0.0064(16) 1.000 0.039(4)
O5 O Uiso 0.677(3) 0.25000 -0.117(3) 1.000 0.038(7)
N N Uiso 0.767(2) 0.3730(11) 0.1528(18) 1.000 0.024(4)
C1 C Uiso 0.903(3) 0.4353(13) 0.2041(19) 1.000 0.018(5)
C2 C Uiso 1.083(5) 0.5190(15) 0.268(2) 1.000 0.036(6)

loop_
_atom_type_symbol
_atom_type_description
_atom_type_scat_dispersion_real
_atom_type_scat_dispersion_imag
_atom_type_scat_source
C C 0.0033 0.0016 ' International Tables Vol C Tables 4.2.6.8 and 6.1.1.4'
N N 0.0061 0.0033 ' International Tables Vol C Tables 4.2.6.8 and 6.1.1.4'
O O 0.0106 0.0060 ' International Tables Vol C Tables 4.2.6.8 and 6.1.1.4'
Re Re -1.0185 7.2310 ' International Tables Vol C Tables 4.2.6.8 and 6.1.1.4'

loop_
_geom_angle_atom_site_label_1
_geom_angle_atom_site_label_2
_geom_angle_atom_site_label_3
_geom_angle
_geom_angle_site_symmetry_1
_geom_angle_site_symmetry_3
_geom_angle_publ_flag
O1 Re1 O2 110.3(5) . . yes
O1 Re1 O3 108.7(8) . . yes
O1 Re1 O2 110.3(5) . 4_555 yes
O2 Re1 O3 108.6(5) . . yes
O2 Re1 O2 110.3(6) . 4_555 yes
O2 Re1 O3 108.6(5) 4_555 . yes
O1 Re2 O4 91.6(5) . . yes
O1 Re2 O5 155.4(8) . . yes
O1 Re2 N 76.5(5) . . yes
O1 Re2 O4 91.6(5) . 4_555 yes
O1 Re2 N 76.5(5) . 4_555 yes
O4 Re2 O5 103.4(6) . . yes
O4 Re2 N 87.7(5) . . yes
O4 Re2 O4 103.1(5) . 4_555 yes
O4 Re2 N 164.3(6) . 4_555 yes
O5 Re2 N 84.8(6) . . yes
O4 Re2 O5 103.4(6) 4_555 . yes
O5 Re2 N 84.8(6) . 4_555 yes
O4 Re2 N 164.3(6) 4_555 . yes
N Re2 N 79.6(5) . 4_555 yes
O4 Re2 N 87.7(5) 4_555 4_555 yes
Re1 O1 Re2 151.1(9) . . yes
Re2 N C1 177.1(14) . . yes
N C1 C2 178.6(17) . . yes

loop_
_geom_bond_atom_site_label_1
_geom_bond_atom_site_label_2
_geom_bond_distance
_geom_bond_site_symmetry_2
_geom_bond_publ_flag
Re1 O1 1.752(17) . yes
Re1 O2 1.678(12) . yes
Re1 O3 1.686(16) . yes
Re1 O2 1.678(12) 4_555 yes
Re2 O1 2.111(17) . yes
Re2 O4 1.709(12) . yes
Re2 O5 1.70(2) . yes
Re2 N 2.253(13) . yes
Re2 O4 1.709(12) 4_555 yes
Re2 N 2.253(13) 4_555 yes
N C1 1.10(2) . yes
C1 C2 1.46(3) . no

loop_
_geom_torsion_atom_site_label_1
_geom_torsion_atom_site_label_2
_geom_torsion_atom_site_label_3
_geom_torsion_atom_site_label_4
_geom_torsion
_geom_torsion_publ_flag
O2 Re1 O1 Re2 119.0(4) no
O3 Re1 O1 Re2 0.00(2) no
O4 Re2 O1 Re1 -128.4(4) no
O5 Re2 O1 Re1 0.00(2) no
N Re2 O1 Re1 -41.2(3) no
